data_7222179
loop_
_publ_author_name
'Haeussler, A.'
'Klapoetke, T.M.'
'Piotrowski, H.'

_publ_section_title
;
 Experimental and theoretical study on the structure of nitramide H2 N N
 O2
;
_journal_name_full
;
Zeitschrift fuer Naturforschung, Teil B. Anorganische Chemie, Organische 
Chemie (42,1987-)
;
_journal_page_first 151
_journal_page_last 156
_journal_volume 57
_journal_year 2002
_chemical_formula_sum 'H2 N2 O2'
_chemical_name_systematic '(H2 N) (N O2)'
_space_group_IT_number 15
_symmetry_space_group_name_Hall '-C 2yc'
_symmetry_space_group_name_H-M 'C 1 2/c 1'
_cell_angle_alpha 90
_cell_angle_beta 111.192
_cell_angle_gamma 90
_cell_formula_units_Z 4
_cell_length_a 7.7392
_cell_length_b 4.7383
_cell_length_c 6.4468
_cell_volume 220.421
_citation_journal_id_ASTM ZNBSEN
_cod_data_source_file Haeussler_ZNBSEN_2002_1093.cif
_cod_data_source_block H2N2O2
_cod_original_cell_volume 220.4211
_cod_database_code 7222179

loop_
_symmetry_equiv_pos_as_xyz
x,y,z
-x,y,-z+1/2
-x,-y,-z
x,-y,z-1/2
x+1/2,y+1/2,z
-x+1/2,y+1/2,-z+1/2
-x+1/2,-y+1/2,-z
x+1/2,-y+1/2,z-1/2

loop_
_atom_site_label
_atom_site_type_symbol
_atom_site_fract_x
_atom_site_fract_y
_atom_site_fract_z
_atom_site_occupancy
_atom_site_U_iso_or_equiv
N1 N+5 0 0.4105 0.25 1 0.0
N2 N-3 0 0.1316 0.25 1 0.0
O1 O-2 0.1398 0.5353 0.374 1 0.0
